data_7707242
loop_
_publ_author_name
'Chainok, Kittipong'
'Jittirattanakun, Siripak'
'Theppitak, Chatphorn'
'Jiajaroen, Suwadee'
'Puangsing, Praifon'
'Saphu, Watcharin'
'Kielar, Filip'
'Dungkaew, Winya'
'Rungtaweevoranit, Bunyarat'
'Sukwattanasinitt, Mongkol'

_publ_section_title
;
 Coordination-driven self-assembly of a series of dinuclear
 M<sub>2</sub>L<sub>2</sub> mesocates with a bis-bidentate pyridylimine
 ligand.
;
_journal_issue 22
_journal_name_full 'Dalton transactions (Cambridge, England : 2003)'
_journal_page_first 7736
_journal_page_last 7743
_journal_paper_doi 10.1039/d1dt00146a
_journal_volume 50
_journal_year 2021
_chemical_formula_moiety '2(C64 H44 Mn2 N12 O4 S4), 9(C H4 O)'
_chemical_formula_sum 'C137 H124 Mn4 N24 O17 S8'
_chemical_formula_weight 2854.83
_space_group_crystal_system monoclinic
_space_group_IT_number 15
_space_group_name_Hall '-C 2yc'
_space_group_name_H-M_alt 'C 1 2/c 1'
_atom_sites_solution_hydrogens mixed
_atom_sites_solution_primary dual
_audit_creation_date 2020-05-02
_audit_creation_method
;
Olex2 1.3
(compiled 2020.02.04 svn.rd84adfe8 for OlexSys, GUI svn.r6032)
;
_audit_update_record
;
2020-11-01 deposited with the CCDC.	2021-04-28 downloaded from the CCDC.
;
_cell_angle_alpha 90
_cell_angle_beta 109.7590(10)
_cell_angle_gamma 90
_cell_formula_units_Z 2
_cell_length_a 21.2830(5)
_cell_length_b 13.9996(3)
_cell_length_c 24.4132(8)
_cell_measurement_reflns_used 9911
_cell_measurement_temperature 100.0
_cell_measurement_theta_max 72.507
_cell_measurement_theta_min 3.853
_cell_volume 6845.7(3)
_computing_cell_refinement 'SAINT v8.37A (Bruker, 2015)'
_computing_data_reduction 'SAINT v8.37A (Bruker, 2015)'
_computing_molecular_graphics 'Olex2 1.3 (Dolomanov et al., 2009)'
_computing_publication_material 'Olex2 1.3 (Dolomanov et al., 2009)'
_computing_structure_refinement 'SHELXL 2018/3 (Sheldrick, 2015)'
_computing_structure_solution 'SHELXT 2014/5 (Sheldrick, 2014)'
_diffrn_ambient_temperature 100.0
_diffrn_measured_fraction_theta_full 0.991
_diffrn_measured_fraction_theta_max 0.990
_diffrn_measurement_device_type 'BRUKER D8 VENTURE'
_diffrn_radiation_type CuK\a
_diffrn_radiation_wavelength 1.54178
_diffrn_reflns_av_R_equivalents 0.0373
_diffrn_reflns_av_unetI/netI 0.0338
_diffrn_reflns_Laue_measured_fraction_full 0.991
_diffrn_reflns_Laue_measured_fraction_max 0.990
_diffrn_reflns_limit_h_max 26
_diffrn_reflns_limit_h_min -25
_diffrn_reflns_limit_k_max 17
_diffrn_reflns_limit_k_min -17
_diffrn_reflns_limit_l_max 29
_diffrn_reflns_limit_l_min -30
_diffrn_reflns_number 28051
_diffrn_reflns_point_group_measured_fraction_full 0.991
_diffrn_reflns_point_group_measured_fraction_max 0.990
_diffrn_reflns_theta_full 67.679
_diffrn_reflns_theta_max 72.500
_diffrn_reflns_theta_min 3.852
_diffrn_source_current 50.0
_diffrn_source_power 2.5
_diffrn_source_voltage 50.0
_exptl_absorpt_coefficient_mu 4.671
_exptl_absorpt_correction_T_max 0.7536
_exptl_absorpt_correction_T_min 0.5188
_exptl_absorpt_correction_type multi-scan
_exptl_absorpt_process_details
;
SADABS-2014/5 (Bruker,2014/5) was used for absorption correction.
wR2(int) was 0.0922 before and 0.0614 after correction.
The Ratio of minimum to maximum transmission is 0.6884.
The \l/2 correction factor is Not present.
;
_exptl_crystal_colour 'light orange'
_exptl_crystal_colour_modifier light
_exptl_crystal_colour_primary orange
_exptl_crystal_density_diffrn 1.385
_exptl_crystal_description rod
_exptl_crystal_F_000 2956
_exptl_crystal_size_max 0.28
_exptl_crystal_size_mid 0.12
_exptl_crystal_size_min 0.09
_refine_diff_density_max 1.242
_refine_diff_density_min -0.742
_refine_diff_density_rms 0.087
_refine_ls_extinction_method none
_refine_ls_goodness_of_fit_ref 1.074
_refine_ls_hydrogen_treatment constr
_refine_ls_matrix_type full
_refine_ls_number_parameters 454
_refine_ls_number_reflns 6721
_refine_ls_number_restraints 39
_refine_ls_restrained_S_all 1.776
_refine_ls_R_factor_all 0.0687
_refine_ls_R_factor_gt 0.0655
_refine_ls_shift/su_max 0.001
_refine_ls_shift/su_mean 0.000
_refine_ls_structure_factor_coef Fsqd
_refine_ls_weighting_details 'w=1/[\s^2^(Fo^2^)+(0.0825P)^2^+34.3053P] where P=(Fo^2^+2Fc^2^)/3'
_refine_ls_weighting_scheme calc
_refine_ls_wR_factor_gt 0.1778
_refine_ls_wR_factor_ref 0.1809
_reflns_Friedel_coverage 0.000
_reflns_number_gt 6314
_reflns_number_total 6721
_reflns_threshold_expression 'I > 2\s(I)'
_cod_data_source_file d1dt00146a2.cif
_cod_data_source_block 1mn
_cod_depositor_comments 'Adding full bibliography for 7707240--7707244.cif.'
_cod_database_code 7707242
_shelx_shelxl_version_number 2018/3
_shelx_space_group_comment
;
The symmetry employed for this shelxl refinement is uniquely defined
by the following loop, which should always be used as a source of
symmetry information in preference to the above space-group names.
They are only intended as comments.
;
_shelx_estimated_absorpt_t_max 0.679
_shelx_estimated_absorpt_t_min 0.355
_olex2_refinement_description
;
1. Fixed Uiso
 At 1.2 times of:
  All C(H) groups
 At 1.5 times of:
  All C(H,H,H) groups, All O(H) groups, All O(H,H) groups
2. Restrained distances
 O5-C35
 1.4 with sigma of 0.001
 O4-C34
 1.4 with sigma of 0.01
 O3-H3A
 3 with sigma of 0.02
3. Uiso/Uaniso restraints and constraints
Uanis(O5) \\sim Ueq, Uanis(C35) \\sim Ueq: with sigma of 0.01 and sigma for
terminal atoms of 0.02
Uanis(C34A) \\sim Ueq: with sigma of 0.01 and sigma for terminal atoms of 0.01
Uanis(O4) \\sim Ueq, Uanis(C34) \\sim Ueq: with sigma of 0.01 and sigma for
terminal atoms of 0.01
4. Rigid body (RIGU) restrains
 O5, C35
 with sigma for 1-2 distances of 0.0001 and sigma for 1-3 distances of 0.0001
 C34, O4
 with sigma for 1-2 distances of 0.004 and sigma for 1-3 distances of 0.004
 C34A
 with sigma for 1-2 distances of 0.004 and sigma for 1-3 distances of 0.004
5. Others
 Fixed Sof: O5(0.25) H5A(0.25) C35(0.25) H35A(0.25) H35B(0.25) H35C(0.25)
 H4A(0.75) H4B(0.25) C34(0.75) H34A(0.75) H34B(0.75) H34C(0.75) C34A(0.25)
 H34D(0.25) H34E(0.25) H34F(0.25)
6.a Riding coordinates:
 O3(H3A), O5(H5A), C35(H35A,H35B,H35C)
6.b Aromatic/amide H refined with riding coordinates:
 C3(H3), C4(H4), C5(H5), C6(H6), C8(H8), C10(H10), C11(H11), C13(H13),
 C14(H14), C16(H16), C17(H17), C19(H19), C20(H20), C22(H22), C23(H23), C25(H25),
  C26(H26), C27(H27), C29(H29), C30(H30), C31(H31), C32(H32)
6.c Tetrahedral OH refined with riding coordinates:
 O4(H4A), O4(H4B)
6.d Idealised Me refined as rotating group:
 C33(H33A,H33B,H33C), C34(H34A,H34B,H34C), C34A(H34D,H34E,H34F)
;
_olex2_submission_special_instructions 'No special instructions were received'

loop_
_space_group_symop_operation_xyz
'x, y, z'
'-x, y, -z+1/2'
'x+1/2, y+1/2, z'
'-x+1/2, y+1/2, -z+1/2'
'-x, -y, -z'
'x, -y, z-1/2'
'-x+1/2, -y+1/2, -z'
'x+1/2, -y+1/2, z-1/2'

loop_
_atom_site_label
_atom_site_type_symbol
_atom_site_fract_x
_atom_site_fract_y
_atom_site_fract_z
_atom_site_U_iso_or_equiv
_atom_site_adp_type
_atom_site_occupancy
_atom_site_site_symmetry_order
_atom_site_calc_flag
_atom_site_refinement_flags_posn
_atom_site_refinement_flags_adp
_atom_site_refinement_flags_occupancy
_atom_site_disorder_assembly
_atom_site_disorder_group
Mn1 Mn 0.32262(3) 0.71147(4) 0.69199(2) 0.02409(17) Uani 1 1 d . . . . .
S1 S 0.13948(6) 0.94181(9) 0.64245(6) 0.0582(3) Uani 1 1 d . . . . .
S2 S 0.41857(5) 0.69123(8) 0.90470(4) 0.0409(3) Uani 1 1 d . . . . .
O1 O 0.42719(14) 0.90911(18) 0.47368(12) 0.0372(6) Uani 1 1 d . . . . .
O2 O 0.55965(16) 0.75297(19) 0.33537(15) 0.0460(8) Uani 1 1 d . . . . .
O3 O 0.2335(2) 0.4145(3) 0.3572(2) 0.0806(12) Uani 1 1 d D . . . .
H3A H 0.260738 0.446943 0.346837 0.121 Uiso 1 1 d DR U . . .
O5 O 0.4996(10) 0.507(6) 0.503(4) 0.057(8) Uani 0.25 1 d D U P A -1
H5A H 0.514811 0.451171 0.502736 0.086 Uiso 0.25 1 d R U P A -1
N1 N 0.24111(17) 0.8080(2) 0.67684(16) 0.0387(7) Uani 1 1 d . . . . .
N2 N 0.35237(15) 0.6932(2) 0.78573(14) 0.0292(6) Uani 1 1 d . . . . .
N3 N 0.26255(14) 0.5751(2) 0.66910(12) 0.0263(6) Uani 1 1 d . . . . .
N4 N 0.30073(14) 0.6813(2) 0.59237(12) 0.0259(6) Uani 1 1 d . . . . .
N5 N 0.57957(13) 0.35899(19) 0.31182(12) 0.0242(6) Uani 1 1 d . . . . .
N6 N 0.60564(14) 0.1687(2) 0.30956(12) 0.0248(6) Uani 1 1 d . . . . .
C1 C 0.19872(18) 0.8625(3) 0.66242(17) 0.0324(8) Uani 1 1 d . . . . .
C2 C 0.37908(18) 0.6918(3) 0.83431(18) 0.0326(8) Uani 1 1 d . . . . .
C3 C 0.24028(19) 0.5245(3) 0.70522(16) 0.0344(8) Uani 1 1 d . . . . .
H3 H 0.249660 0.546793 0.743931 0.041 Uiso 1 1 calc R U . . .
C4 C 0.2040(2) 0.4408(3) 0.68842(18) 0.0440(10) Uani 1 1 d . . . . .
H4 H 0.188887 0.406644 0.715185 0.053 Uiso 1 1 calc R U . . .
C5 C 0.1904(3) 0.4081(3) 0.6328(2) 0.0509(11) Uani 1 1 d . . . . .
H5 H 0.164437 0.352034 0.619942 0.061 Uiso 1 1 calc R U . . .
C6 C 0.2151(2) 0.4583(3) 0.59531(18) 0.0412(9) Uani 1 1 d . . . . .
H6 H 0.207645 0.435935 0.556901 0.049 Uiso 1 1 calc R U . . .
C7 C 0.25081(18) 0.5417(3) 0.61495(15) 0.0298(7) Uani 1 1 d . . . . .
C8 C 0.27685(17) 0.5983(2) 0.57671(15) 0.0282(7) Uani 1 1 d . . . . .
H8 H 0.275870 0.573122 0.540303 0.034 Uiso 1 1 calc R U . . .
C9 C 0.32984(16) 0.7349(2) 0.55731(14) 0.0261(7) Uani 1 1 d . . . . .
C10 C 0.32529(17) 0.8342(2) 0.55837(14) 0.0270(7) Uani 1 1 d . . . . .
H10 H 0.299624 0.863603 0.578840 0.032 Uiso 1 1 calc R U . . .
C11 C 0.35800(18) 0.8900(2) 0.52973(14) 0.0282(7) Uani 1 1 d . . . . .
H11 H 0.355193 0.957704 0.530838 0.034 Uiso 1 1 calc R U . . .
C12 C 0.39480(18) 0.8470(2) 0.49947(15) 0.0288(7) Uani 1 1 d . . . . .
C13 C 0.39867(19) 0.7487(3) 0.49699(17) 0.0335(8) Uani 1 1 d . . . . .
H13 H 0.423341 0.719625 0.475489 0.040 Uiso 1 1 calc R U . . .
C14 C 0.36621(18) 0.6923(3) 0.52616(16) 0.0313(8) Uani 1 1 d . . . . .
H14 H 0.368949 0.624700 0.524759 0.038 Uiso 1 1 calc R U . . .
C15 C 0.45978(19) 0.8690(2) 0.43840(16) 0.0300(7) Uani 1 1 d . . . . .
C16 C 0.5288(2) 0.8674(3) 0.45922(17) 0.0364(8) Uani 1 1 d . . . . .
H16 H 0.552957 0.892883 0.496473 0.044 Uiso 1 1 calc R U . . .
C17 C 0.5624(2) 0.8275(3) 0.42431(19) 0.0386(9) Uani 1 1 d . . . . .
H17 H 0.609755 0.825638 0.437539 0.046 Uiso 1 1 calc R U . . .
C18 C 0.5258(2) 0.7910(2) 0.37050(19) 0.0347(9) Uani 1 1 d . . . . .
C19 C 0.4569(2) 0.7951(3) 0.34956(19) 0.0374(9) Uani 1 1 d . . . . .
H19 H 0.432714 0.771096 0.311933 0.045 Uiso 1 1 calc R U . . .
C20 C 0.42337(19) 0.8347(3) 0.38403(18) 0.0345(8) Uani 1 1 d . . . . .
H20 H 0.375998 0.838052 0.370288 0.041 Uiso 1 1 calc R U . . .
C21 C 0.56146(18) 0.6542(2) 0.33124(17) 0.0315(8) Uani 1 1 d . . . . .
C22 C 0.58797(18) 0.6189(3) 0.29029(16) 0.0310(7) Uani 1 1 d . . . . .
H22 H 0.602702 0.661586 0.266893 0.037 Uiso 1 1 calc R U . . .
C23 C 0.59263(16) 0.5214(2) 0.28401(15) 0.0263(7) Uani 1 1 d . . . . .
H23 H 0.610847 0.496921 0.256304 0.032 Uiso 1 1 calc R U . . .
C24 C 0.57074(16) 0.4586(2) 0.31816(15) 0.0249(7) Uani 1 1 d . . . . .
C25 C 0.54443(17) 0.4952(2) 0.35885(15) 0.0284(7) Uani 1 1 d . . . . .
H25 H 0.529509 0.452551 0.382151 0.034 Uiso 1 1 calc R U . . .
C26 C 0.53971(19) 0.5931(3) 0.36582(17) 0.0323(8) Uani 1 1 d . . . . .
H26 H 0.521921 0.617691 0.393769 0.039 Uiso 1 1 calc R U . . .
C27 C 0.53809(17) 0.2997(2) 0.32051(15) 0.0269(7) Uani 1 1 d . . . . .
H27 H 0.499529 0.322818 0.327532 0.032 Uiso 1 1 calc R U . . .
C28 C 0.54957(17) 0.1967(2) 0.31972(15) 0.0259(7) Uani 1 1 d . . . . .
C29 C 0.50538(18) 0.1323(3) 0.33016(16) 0.0307(7) Uani 1 1 d . . . . .
H29 H 0.466580 0.154113 0.337284 0.037 Uiso 1 1 calc R U . . .
C30 C 0.51905(19) 0.0350(3) 0.32999(17) 0.0347(8) Uani 1 1 d . . . . .
H30 H 0.489879 -0.010734 0.337320 0.042 Uiso 1 1 calc R U . . .
C31 C 0.5755(2) 0.0061(3) 0.31902(16) 0.0339(8) Uani 1 1 d . . . . .
H31 H 0.585533 -0.059832 0.318039 0.041 Uiso 1 1 calc R U . . .
C32 C 0.61760(18) 0.0750(2) 0.30942(15) 0.0297(7) Uani 1 1 d . . . . .
H32 H 0.656763 0.054516 0.302411 0.036 Uiso 1 1 calc R U . . .
C33 C 0.2195(3) 0.3217(4) 0.3404(3) 0.0734(17) Uani 1 1 d . . . . .
H33A H 0.206379 0.317311 0.297964 0.110 Uiso 1 1 calc R U . . .
H33B H 0.182768 0.299021 0.352745 0.110 Uiso 1 1 calc R U . . .
H33C H 0.259113 0.282284 0.358469 0.110 Uiso 1 1 calc R U . . .
C35 C 0.4308(8) 0.5039(17) 0.4929(8) 0.061(4) Uani 0.25 1 d D U P A -1
H35A H 0.422189 0.445071 0.511160 0.092 Uiso 0.25 1 d R U P A -1
H35B H 0.417919 0.559781 0.511160 0.092 Uiso 0.25 1 d R U P A -1
H35C H 0.404299 0.503071 0.451330 0.092 Uiso 0.25 1 d R U P A -1
O4 O 0.2435(2) 0.4161(4) 0.4722(2) 0.0971(15) Uani 1 1 d D U . . .
H4A H 0.232648 0.407081 0.436152 0.146 Uiso 0.75 1 calc R U P B 1
H4B H 0.238569 0.418121 0.436585 0.146 Uiso 0.25 1 calc R U P C 2
C34 C 0.3121(5) 0.3847(8) 0.5009(5) 0.089(3) Uani 0.75 1 d D U P D 1
H34A H 0.317982 0.320716 0.487023 0.134 Uiso 0.75 1 calc R U P D 1
H34B H 0.321791 0.382847 0.543081 0.134 Uiso 0.75 1 calc R U P D 1
H34C H 0.342711 0.429333 0.491872 0.134 Uiso 0.75 1 calc R U P D 1
C34A C 0.2962(13) 0.345(2) 0.5018(14) 0.058(6) Uani 0.25 1 d . U P D 2
H34D H 0.282527 0.281564 0.484882 0.088 Uiso 0.25 1 calc R U P D 2
H34E H 0.302462 0.343400 0.543409 0.088 Uiso 0.25 1 calc R U P D 2
H34F H 0.338208 0.363102 0.496417 0.088 Uiso 0.25 1 calc R U P D 2

loop_
_atom_site_aniso_label
_atom_site_aniso_U_11
_atom_site_aniso_U_22
_atom_site_aniso_U_33
_atom_site_aniso_U_23
_atom_site_aniso_U_13
_atom_site_aniso_U_12
Mn1 0.0211(3) 0.0227(3) 0.0292(3) 0.0002(2) 0.0096(2) 0.00130(19)
S1 0.0378(6) 0.0446(6) 0.0831(9) -0.0062(6) 0.0088(5) 0.0164(5)
S2 0.0392(5) 0.0459(6) 0.0370(5) -0.0027(4) 0.0120(4) 0.0036(4)
O1 0.0509(16) 0.0218(12) 0.0511(16) -0.0013(11) 0.0334(13) -0.0046(11)
O2 0.0636(19) 0.0206(13) 0.077(2) 0.0064(13) 0.0546(17) 0.0051(12)
O3 0.065(2) 0.074(3) 0.103(3) 0.007(2) 0.028(2) 0.008(2)
O5 0.066(3) 0.063(18) 0.045(14) -0.011(11) 0.021(4) 0.015(5)
N1 0.0317(17) 0.0328(16) 0.049(2) -0.0023(14) 0.0105(14) 0.0069(14)
N2 0.0249(14) 0.0300(15) 0.0337(17) -0.0011(12) 0.0112(12) 0.0000(12)
N3 0.0237(14) 0.0253(14) 0.0303(14) 0.0027(11) 0.0097(11) 0.0006(11)
N4 0.0220(13) 0.0277(14) 0.0269(14) 0.0057(11) 0.0071(11) 0.0020(11)
N5 0.0226(13) 0.0208(13) 0.0283(14) 0.0017(11) 0.0077(11) 0.0025(11)
N6 0.0261(14) 0.0216(13) 0.0250(13) 0.0015(10) 0.0063(11) 0.0010(11)
C1 0.0275(18) 0.0286(18) 0.042(2) -0.0068(15) 0.0137(15) -0.0037(15)
C2 0.0289(18) 0.0274(17) 0.049(2) -0.0018(15) 0.0225(17) 0.0004(14)
C3 0.0350(19) 0.038(2) 0.0317(18) 0.0067(15) 0.0133(15) -0.0017(16)
C4 0.055(3) 0.040(2) 0.040(2) 0.0067(17) 0.0214(19) -0.0118(19)
C5 0.063(3) 0.040(2) 0.048(2) 0.0049(19) 0.016(2) -0.021(2)
C6 0.055(3) 0.033(2) 0.034(2) 0.0007(15) 0.0129(18) -0.0111(18)
C7 0.0287(17) 0.0289(17) 0.0305(17) 0.0045(14) 0.0085(14) -0.0001(14)
C8 0.0269(16) 0.0296(18) 0.0269(16) 0.0035(13) 0.0075(13) 0.0003(14)
C9 0.0227(15) 0.0275(16) 0.0265(16) 0.0049(13) 0.0062(13) -0.0012(13)
C10 0.0279(17) 0.0287(17) 0.0233(16) 0.0010(13) 0.0071(13) -0.0001(13)
C11 0.0332(18) 0.0232(16) 0.0279(17) 0.0021(13) 0.0098(14) 0.0000(13)
C12 0.0301(17) 0.0262(17) 0.0312(17) 0.0025(13) 0.0117(14) -0.0026(14)
C13 0.0356(19) 0.0271(18) 0.043(2) 0.0026(15) 0.0208(16) 0.0013(15)
C14 0.0319(18) 0.0241(17) 0.040(2) 0.0049(14) 0.0152(15) 0.0014(14)
C15 0.0379(19) 0.0178(15) 0.0412(19) 0.0029(13) 0.0224(16) -0.0014(13)
C16 0.037(2) 0.0340(19) 0.038(2) 0.0058(15) 0.0119(16) -0.0009(16)
C17 0.0307(19) 0.0322(19) 0.056(2) 0.0110(17) 0.0184(17) 0.0041(15)
C18 0.045(2) 0.0172(16) 0.055(2) 0.0048(15) 0.0325(19) 0.0036(14)
C19 0.043(2) 0.0255(18) 0.047(2) -0.0076(15) 0.0201(18) -0.0038(15)
C20 0.0307(18) 0.0259(17) 0.049(2) -0.0054(15) 0.0164(16) -0.0027(14)
C21 0.0328(18) 0.0194(16) 0.048(2) 0.0054(14) 0.0211(16) 0.0050(14)
C22 0.0294(17) 0.0282(17) 0.0404(19) 0.0107(15) 0.0185(15) 0.0053(14)
C23 0.0232(15) 0.0267(17) 0.0306(17) 0.0044(13) 0.0112(13) 0.0063(13)
C24 0.0188(14) 0.0229(16) 0.0320(17) 0.0032(13) 0.0075(13) 0.0036(12)
C25 0.0300(17) 0.0230(16) 0.0364(18) 0.0068(13) 0.0166(15) 0.0018(13)
C26 0.0368(19) 0.0259(17) 0.043(2) 0.0043(15) 0.0251(16) 0.0049(14)
C27 0.0209(16) 0.0263(17) 0.0327(18) 0.0012(13) 0.0080(13) 0.0018(13)
C28 0.0257(16) 0.0231(16) 0.0274(16) 0.0025(12) 0.0070(13) -0.0006(13)
C29 0.0268(17) 0.0276(17) 0.0378(19) 0.0013(14) 0.0109(14) -0.0023(14)
C30 0.0363(19) 0.0265(18) 0.041(2) 0.0021(15) 0.0127(16) -0.0056(15)
C31 0.042(2) 0.0225(17) 0.0374(19) 0.0001(14) 0.0136(16) 0.0011(15)
C32 0.0339(18) 0.0259(17) 0.0302(17) 0.0002(13) 0.0120(14) 0.0047(14)
C33 0.057(3) 0.059(3) 0.110(5) -0.004(3) 0.036(3) -0.010(3)
C35 0.066(4) 0.076(12) 0.044(8) -0.008(8) 0.020(4) 0.015(5)
O4 0.083(3) 0.107(4) 0.099(3) -0.012(3) 0.027(3) 0.026(3)
C34 0.124(7) 0.079(6) 0.071(5) 0.005(5) 0.042(5) 0.053(6)
C34A 0.054(9) 0.065(11) 0.059(9) 0.012(8) 0.024(7) 0.012(8)

loop_
_atom_type_symbol
_atom_type_description
_atom_type_scat_dispersion_real
_atom_type_scat_dispersion_imag
_atom_type_scat_source
C C 0.0181 0.0091 'International Tables Vol C Tables 4.2.6.8 and 6.1.1.4'
H H 0.0000 0.0000 'International Tables Vol C Tables 4.2.6.8 and 6.1.1.4'
Mn Mn -0.5299 2.8052 'International Tables Vol C Tables 4.2.6.8 and 6.1.1.4'
N N 0.0311 0.0180 'International Tables Vol C Tables 4.2.6.8 and 6.1.1.4'
O O 0.0492 0.0322 'International Tables Vol C Tables 4.2.6.8 and 6.1.1.4'
S S 0.3331 0.5567 'International Tables Vol C Tables 4.2.6.8 and 6.1.1.4'

loop_
_geom_angle_atom_site_label_1
_geom_angle_atom_site_label_2
_geom_angle_atom_site_label_3
_geom_angle
_geom_angle_site_symmetry_1
_geom_angle_site_symmetry_3
_geom_angle_publ_flag
N1 Mn1 N2 100.80(13) . . ?
N1 Mn1 N3 97.66(12) . . ?
N1 Mn1 N4 93.97(12) . . ?
N1 Mn1 N5 161.13(12) . 5_666 ?
N1 Mn1 N6 92.37(12) . 5_666 ?
N2 Mn1 N3 95.75(11) . . ?
N2 Mn1 N4 162.18(11) . . ?
N2 Mn1 N5 92.65(10) . 5_666 ?
N2 Mn1 N6 98.38(11) . 5_666 ?
N3 Mn1 N4 72.26(10) . . ?
N3 Mn1 N5 94.06(10) . 5_666 ?
N3 Mn1 N6 160.82(10) . 5_666 ?
N5 Mn1 N4 75.56(10) 5_666 . ?
N6 Mn1 N4 90.83(10) 5_666 . ?
N6 Mn1 N5 72.45(10) 5_666 5_666 ?
C12 O1 C15 117.1(3) . . ?
C21 O2 C18 117.2(3) . . ?
C33 O3 H3A 121.9 . . ?
C35 O5 H5A 110.8 . . ?
C1 N1 Mn1 171.5(3) . . ?
C2 N2 Mn1 166.5(3) . . ?
C3 N3 Mn1 125.6(2) . . ?
C3 N3 C7 118.4(3) . . ?
C7 N3 Mn1 116.0(2) . . ?
C8 N4 Mn1 113.2(2) . . ?
C8 N4 C9 120.6(3) . . ?
C9 N4 Mn1 123.4(2) . . ?
C24 N5 Mn1 124.8(2) . 5_666 ?
C27 N5 Mn1 114.0(2) . 5_666 ?
C27 N5 C24 119.6(3) . . ?
C28 N6 Mn1 115.3(2) . 5_666 ?
C32 N6 Mn1 126.4(2) . 5_666 ?
C32 N6 C28 117.7(3) . . ?
N1 C1 S1 178.9(4) . . ?
N2 C2 S2 179.0(4) . . ?
N3 C3 H3 118.7 . . ?
N3 C3 C4 122.6(4) . . ?
C4 C3 H3 118.7 . . ?
C3 C4 H4 120.4 . . ?
C5 C4 C3 119.1(4) . . ?
C5 C4 H4 120.4 . . ?
C4 C5 H5 120.6 . . ?
C4 C5 C6 118.9(4) . . ?
C6 C5 H5 120.6 . . ?
C5 C6 H6 120.5 . . ?
C7 C6 C5 118.9(4) . . ?
C7 C6 H6 120.5 . . ?
N3 C7 C6 122.1(3) . . ?
N3 C7 C8 116.9(3) . . ?
C6 C7 C8 121.0(3) . . ?
N4 C8 C7 120.0(3) . . ?
N4 C8 H8 120.0 . . ?
C7 C8 H8 120.0 . . ?
C10 C9 N4 117.8(3) . . ?
C14 C9 N4 122.6(3) . . ?
C14 C9 C10 119.5(3) . . ?
C9 C10 H10 119.9 . . ?
C11 C10 C9 120.3(3) . . ?
C11 C10 H10 119.9 . . ?
C10 C11 H11 120.1 . . ?
C12 C11 C10 119.8(3) . . ?
C12 C11 H11 120.1 . . ?
C11 C12 O1 115.3(3) . . ?
C13 C12 O1 124.0(3) . . ?
C13 C12 C11 120.7(3) . . ?
C12 C13 H13 120.2 . . ?
C12 C13 C14 119.6(3) . . ?
C14 C13 H13 120.2 . . ?
C9 C14 C13 120.1(3) . . ?
C9 C14 H14 119.9 . . ?
C13 C14 H14 119.9 . . ?
C16 C15 O1 117.9(3) . . ?
C20 C15 O1 120.0(3) . . ?
C20 C15 C16 122.0(3) . . ?
C15 C16 H16 120.7 . . ?
C15 C16 C17 118.7(4) . . ?
C17 C16 H16 120.7 . . ?
C16 C17 H17 120.4 . . ?
C18 C17 C16 119.2(4) . . ?
C18 C17 H17 120.4 . . ?
C17 C18 O2 118.9(4) . . ?
C17 C18 C19 121.6(4) . . ?
C19 C18 O2 119.4(4) . . ?
C18 C19 H19 120.3 . . ?
C18 C19 C20 119.4(4) . . ?
C20 C19 H19 120.3 . . ?
C15 C20 C19 119.0(4) . . ?
C15 C20 H20 120.5 . . ?
C19 C20 H20 120.5 . . ?
O2 C21 C22 115.7(3) . . ?
C26 C21 O2 123.2(3) . . ?
C26 C21 C22 121.1(3) . . ?
C21 C22 H22 120.3 . . ?
C23 C22 C21 119.4(3) . . ?
C23 C22 H22 120.3 . . ?
C22 C23 H23 119.8 . . ?
C22 C23 C24 120.3(3) . . ?
C24 C23 H23 119.8 . . ?
C23 C24 N5 118.0(3) . . ?
C25 C24 N5 122.5(3) . . ?
C25 C24 C23 119.4(3) . . ?
C24 C25 H25 119.6 . . ?
C26 C25 C24 120.9(3) . . ?
C26 C25 H25 119.6 . . ?
C21 C26 C25 118.8(3) . . ?
C21 C26 H26 120.6 . . ?
C25 C26 H26 120.6 . . ?
N5 C27 H27 119.7 . . ?
N5 C27 C28 120.6(3) . . ?
C28 C27 H27 119.7 . . ?
N6 C28 C27 116.6(3) . . ?
N6 C28 C29 122.6(3) . . ?
C29 C28 C27 120.8(3) . . ?
C28 C29 H29 120.7 . . ?
C28 C29 C30 118.7(3) . . ?
C30 C29 H29 120.7 . . ?
C29 C30 H30 120.5 . . ?
C31 C30 C29 119.0(3) . . ?
C31 C30 H30 120.5 . . ?
C30 C31 H31 120.5 . . ?
C30 C31 C32 119.0(3) . . ?
C32 C31 H31 120.5 . . ?
N6 C32 C31 123.1(3) . . ?
N6 C32 H32 118.4 . . ?
C31 C32 H32 118.4 . . ?
O3 C33 H33A 109.5 . . ?
O3 C33 H33B 109.5 . . ?
O3 C33 H33C 109.5 . . ?
H33A C33 H33B 109.5 . . ?
H33A C33 H33C 109.5 . . ?
H33B C33 H33C 109.5 . . ?
O5 C35 H35A 106.6 . . ?
O5 C35 H35B 109.4 . . ?
O5 C35 H35C 112.7 . . ?
H35A C35 H35B 109.8 . . ?
H35A C35 H35C 109.2 . . ?
H35B C35 H35C 109.1 . . ?
C34 O4 H4A 109.5 . . ?
C34A O4 H4B 109.5 . . ?
O4 C34 H34A 109.5 . . ?
O4 C34 H34B 109.5 . . ?
O4 C34 H34C 109.5 . . ?
H34A C34 H34B 109.5 . . ?
H34A C34 H34C 109.5 . . ?
H34B C34 H34C 109.5 . . ?
O4 C34A H34D 109.5 . . ?
O4 C34A H34E 109.5 . . ?
O4 C34A H34F 109.5 . . ?
H34D C34A H34E 109.5 . . ?
H34D C34A H34F 109.5 . . ?
H34E C34A H34F 109.5 . . ?

loop_
_geom_bond_atom_site_label_1
_geom_bond_atom_site_label_2
_geom_bond_distance
_geom_bond_site_symmetry_2
_geom_bond_publ_flag
Mn1 N1 2.130(3) . ?
Mn1 N2 2.173(3) . ?
Mn1 N3 2.260(3) . ?
Mn1 N4 2.355(3) . ?
Mn1 N5 2.334(3) 5_666 ?
Mn1 N6 2.277(3) 5_666 ?
S1 C1 1.626(4) . ?
S2 C2 1.638(4) . ?
O1 C12 1.386(4) . ?
O1 C15 1.394(4) . ?
O2 C18 1.398(4) . ?
O2 C21 1.388(4) . ?
O3 H3A 0.8399 . ?
O3 C33 1.364(7) . ?
O5 H5A 0.8432 . ?
O5 C35 1.4000(11) . ?
N1 C1 1.143(5) . ?
N2 C2 1.129(5) . ?
N3 C3 1.336(5) . ?
N3 C7 1.344(5) . ?
N4 C8 1.273(5) . ?
N4 C9 1.427(4) . ?
N5 C24 1.423(4) . ?
N5 C27 1.280(4) . ?
N6 C28 1.356(4) . ?
N6 C32 1.337(4) . ?
C3 H3 0.9500 . ?
C3 C4 1.386(6) . ?
C4 H4 0.9500 . ?
C4 C5 1.369(6) . ?
C5 H5 0.9500 . ?
C5 C6 1.390(6) . ?
C6 H6 0.9500 . ?
C6 C7 1.386(5) . ?
C7 C8 1.469(5) . ?
C8 H8 0.9500 . ?
C9 C10 1.395(5) . ?
C9 C14 1.389(5) . ?
C10 H10 0.9500 . ?
C10 C11 1.384(5) . ?
C11 H11 0.9500 . ?
C11 C12 1.383(5) . ?
C12 C13 1.382(5) . ?
C13 H13 0.9500 . ?
C13 C14 1.392(5) . ?
C14 H14 0.9500 . ?
C15 C16 1.382(5) . ?
C15 C20 1.378(5) . ?
C16 H16 0.9500 . ?
C16 C17 1.400(6) . ?
C17 H17 0.9500 . ?
C17 C18 1.379(6) . ?
C18 C19 1.380(6) . ?
C19 H19 0.9500 . ?
C19 C20 1.390(5) . ?
C20 H20 0.9500 . ?
C21 C22 1.394(5) . ?
C21 C26 1.387(5) . ?
C22 H22 0.9500 . ?
C22 C23 1.381(5) . ?
C23 H23 0.9500 . ?
C23 C24 1.395(5) . ?
C24 C25 1.392(5) . ?
C25 H25 0.9500 . ?
C25 C26 1.389(5) . ?
C26 H26 0.9500 . ?
C27 H27 0.9500 . ?
C27 C28 1.464(5) . ?
C28 C29 1.387(5) . ?
C29 H29 0.9500 . ?
C29 C30 1.393(5) . ?
C30 H30 0.9500 . ?
C30 C31 1.377(5) . ?
C31 H31 0.9500 . ?
C31 C32 1.388(5) . ?
C32 H32 0.9500 . ?
C33 H33A 0.9800 . ?
C33 H33B 0.9800 . ?
C33 H33C 0.9800 . ?
C35 H35A 0.9825 . ?
C35 H35B 0.9838 . ?
C35 H35C 0.9805 . ?
O4 H4A 0.8400 . ?
O4 H4B 0.8400 . ?
O4 C34 1.459(8) . ?
O4 C34A 1.49(3) . ?
C34 H34A 0.9800 . ?
C34 H34B 0.9800 . ?
C34 H34C 0.9800 . ?
C34A H34D 0.9800 . ?
C34A H34E 0.9800 . ?
C34A H34F 0.9800 . ?

loop_
_geom_torsion_atom_site_label_1
_geom_torsion_atom_site_label_2
_geom_torsion_atom_site_label_3
_geom_torsion_atom_site_label_4
_geom_torsion
_geom_torsion_site_symmetry_1
_geom_torsion_site_symmetry_2
_geom_torsion_site_symmetry_3
_geom_torsion_site_symmetry_4
_geom_torsion_publ_flag
Mn1 N3 C3 C4 -179.5(3) . . . . ?
Mn1 N3 C7 C6 179.5(3) . . . . ?
Mn1 N3 C7 C8 -1.3(4) . . . . ?
Mn1 N4 C8 C7 14.6(4) . . . . ?
Mn1 N4 C9 C10 -51.1(4) . . . . ?
Mn1 N4 C9 C14 124.0(3) . . . . ?
Mn1 N5 C24 C23 45.5(4) 5_666 . . . ?
Mn1 N5 C24 C25 -131.2(3) 5_666 . . . ?
Mn1 N5 C27 C28 -7.8(4) 5_666 . . . ?
Mn1 N6 C28 C27 7.9(4) 5_666 . . . ?
Mn1 N6 C28 C29 -170.7(3) 5_666 . . . ?
Mn1 N6 C32 C31 170.2(3) 5_666 . . . ?
O1 C12 C13 C14 177.7(3) . . . . ?
O1 C15 C16 C17 -179.9(3) . . . . ?
O1 C15 C20 C19 179.9(3) . . . . ?
O2 C18 C19 C20 -178.7(3) . . . . ?
O2 C21 C22 C23 178.9(3) . . . . ?
O2 C21 C26 C25 -179.2(4) . . . . ?
N3 C3 C4 C5 0.1(7) . . . . ?
N3 C7 C8 N4 -9.6(5) . . . . ?
N4 C9 C10 C11 173.8(3) . . . . ?
N4 C9 C14 C13 -174.1(3) . . . . ?
N5 C24 C25 C26 176.7(3) . . . . ?
N5 C27 C28 N6 0.1(5) . . . . ?
N5 C27 C28 C29 178.8(3) . . . . ?
N6 C28 C29 C30 -0.2(5) . . . . ?
C3 N3 C7 C6 1.7(5) . . . . ?
C3 N3 C7 C8 -179.1(3) . . . . ?
C3 C4 C5 C6 2.0(7) . . . . ?
C4 C5 C6 C7 -2.2(7) . . . . ?
C5 C6 C7 N3 0.4(6) . . . . ?
C5 C6 C7 C8 -178.8(4) . . . . ?
C6 C7 C8 N4 169.6(4) . . . . ?
C7 N3 C3 C4 -1.9(6) . . . . ?
C8 N4 C9 C10 149.2(3) . . . . ?
C8 N4 C9 C14 -35.7(5) . . . . ?
C9 N4 C8 C7 176.2(3) . . . . ?
C9 C10 C11 C12 0.6(5) . . . . ?
C10 C9 C14 C13 1.0(5) . . . . ?
C10 C11 C12 O1 -178.2(3) . . . . ?
C10 C11 C12 C13 0.7(5) . . . . ?
C11 C12 C13 C14 -1.2(6) . . . . ?
C12 O1 C15 C16 -107.7(4) . . . . ?
C12 O1 C15 C20 73.9(4) . . . . ?
C12 C13 C14 C9 0.4(6) . . . . ?
C14 C9 C10 C11 -1.5(5) . . . . ?
C15 O1 C12 C11 -174.3(3) . . . . ?
C15 O1 C12 C13 6.8(5) . . . . ?
C15 C16 C17 C18 -0.1(6) . . . . ?
C16 C15 C20 C19 1.6(6) . . . . ?
C16 C17 C18 O2 178.7(3) . . . . ?
C16 C17 C18 C19 1.8(6) . . . . ?
C17 C18 C19 C20 -1.7(6) . . . . ?
C18 O2 C21 C22 172.1(4) . . . . ?
C18 O2 C21 C26 -9.0(6) . . . . ?
C18 C19 C20 C15 0.0(6) . . . . ?
C20 C15 C16 C17 -1.6(5) . . . . ?
C21 O2 C18 C17 104.7(4) . . . . ?
C21 O2 C18 C19 -78.3(5) . . . . ?
C21 C22 C23 C24 0.3(5) . . . . ?
C22 C21 C26 C25 -0.3(6) . . . . ?
C22 C23 C24 N5 -177.1(3) . . . . ?
C22 C23 C24 C25 -0.3(5) . . . . ?
C23 C24 C25 C26 0.0(5) . . . . ?
C24 N5 C27 C28 -174.1(3) . . . . ?
C24 C25 C26 C21 0.3(6) . . . . ?
C26 C21 C22 C23 0.0(6) . . . . ?
C27 N5 C24 C23 -149.8(3) . . . . ?
C27 N5 C24 C25 33.5(5) . . . . ?
C27 C28 C29 C30 -178.9(3) . . . . ?
C28 N6 C32 C31 0.1(5) . . . . ?
C28 C29 C30 C31 -0.5(6) . . . . ?
C29 C30 C31 C32 1.0(6) . . . . ?
C30 C31 C32 N6 -0.8(6) . . . . ?
C32 N6 C28 C27 179.1(3) . . . . ?
C32 N6 C28 C29 0.5(5) . . . . ?
